data_4023332
loop_
_publ_author_name
'Kate M. Clapham'
'Andrei S. Batsanov'
'Ryan D. R. Greenwood'
'Martin R. Bryce'
'Amy E. Smith'
'Brian Tarbit'

_publ_contact_author 'Andrei S.Batsanov'
_publ_contact_author_email a.s.batsanov@durham.ac.uk
_publ_section_title
;
 Functionalized Heteroarylpyridazines and Pyridazin-3(2H)-one
 Derivatives via Palladium-Catalyzed Cross-Coupling Methodology
;
_journal_name_full 'Journal of Organic Chemistry'
_journal_page_first 2176
_journal_page_last 2181
_journal_paper_doi 10.1021/jo702420q
_journal_volume 73
_journal_year 2008
_chemical_formula_moiety 'C17 H15 N3 O2'
_chemical_formula_sum 'C17 H15 N3 O2'
_chemical_formula_weight 293.32
_chemical_melting_point 403.6(14)
_chemical_name_systematic
; 3-methoxy-6-(4-methoxyphenyl)-4-(pyridin-4-yl)-
pyridazine  
;
_space_group_IT_number 14
_symmetry_cell_setting monoclinic
_symmetry_space_group_name_Hall '-P 2yn'
_symmetry_space_group_name_H-M 'P 1 21/n 1'
_atom_sites_solution_hydrogens difmap
_atom_sites_solution_primary direct
_atom_sites_solution_secondary difmap
_audit_creation_method SHELXL-97
_cell_angle_alpha 90.00
_cell_angle_beta 90.73(1)
_cell_angle_gamma 90.00
_cell_formula_units_Z 4
_cell_length_a 4.0434(5)
_cell_length_b 21.962(3)
_cell_length_c 15.6265(16)
_cell_measurement_reflns_used 5641
_cell_measurement_temperature 120(2)
_cell_measurement_theta_max 28.94
_cell_measurement_theta_min 2.27
_cell_volume 1387.5(3)
_computing_cell_refinement 'SAINT version 6.45A (Bruker, 2003)'
_computing_data_collection 'SMART version 5.049 (Bruker, 1998)'
_computing_data_reduction 'SAINT version 6.45A (Bruker, 2003)'
_computing_molecular_graphics 'SHELXTL version 6.14 (Bruker, 2003)'
_computing_publication_material 'SHELXTL version 6.14 (Bruker, 2003)'
_computing_structure_refinement 'SHELXTL version 6.14 (Bruker, 2003)'
_computing_structure_solution 'SHELXTL version 6.14 (Bruker, 2003)'
_diffrn_ambient_temperature 120(2)
_diffrn_detector_area_resol_mean 8
_diffrn_measured_fraction_theta_full 0.995
_diffrn_measured_fraction_theta_max 0.995
_diffrn_measurement_device_type 'Siemens SMART 1K CCD area detector'
_diffrn_measurement_method '\w scans'
_diffrn_radiation_monochromator graphite
_diffrn_radiation_source 'fine-focus sealed tube'
_diffrn_radiation_type MoK\a
_diffrn_radiation_wavelength 0.71073
_diffrn_reflns_av_R_equivalents 0.0321
_diffrn_reflns_av_sigmaI/netI 0.0315
_diffrn_reflns_limit_h_max 5
_diffrn_reflns_limit_h_min -5
_diffrn_reflns_limit_k_max 29
_diffrn_reflns_limit_k_min -29
_diffrn_reflns_limit_l_max 21
_diffrn_reflns_limit_l_min -19
_diffrn_reflns_number 13751
_diffrn_reflns_theta_full 29.02
_diffrn_reflns_theta_max 29.02
_diffrn_reflns_theta_min 1.60
_diffrn_standards_number 0
_exptl_absorpt_coefficient_mu 0.095
_exptl_absorpt_correction_T_max 1.0000
_exptl_absorpt_correction_T_min 0.9113
_exptl_absorpt_correction_type multi-scan
_exptl_absorpt_process_details 'SADABS 2.10 (Bruker, 2003), R(int)=0.057 before correction'
_exptl_crystal_colour colourless
_exptl_crystal_density_diffrn 1.404
_exptl_crystal_density_method 'not measured'
_exptl_crystal_description needle
_exptl_crystal_F_000 616
_exptl_crystal_size_max 0.52
_exptl_crystal_size_mid 0.11
_exptl_crystal_size_min 0.09
_refine_diff_density_max 0.318
_refine_diff_density_min -0.216
_refine_diff_density_rms 0.045
_refine_ls_extinction_method none
_refine_ls_goodness_of_fit_ref 1.031
_refine_ls_hydrogen_treatment refall
_refine_ls_matrix_type full
_refine_ls_number_parameters 259
_refine_ls_number_reflns 3691
_refine_ls_number_restraints 0
_refine_ls_restrained_S_all 1.031
_refine_ls_R_factor_all 0.0614
_refine_ls_R_factor_gt 0.0421
_refine_ls_shift/su_max 0.001
_refine_ls_shift/su_mean 0.000
_refine_ls_structure_factor_coef Fsqd
_refine_ls_weighting_details 'calc w=1/[\s^2^(Fo^2^)+(0.0513P)^2^+0.3876P] where P=(Fo^2^+2Fc^2^)/3'
_refine_ls_weighting_scheme calc
_refine_ls_wR_factor_gt 0.1003
_refine_ls_wR_factor_ref 0.1089
_reflns_number_gt 2816
_reflns_number_total 3691
_reflns_threshold_expression I>2\s(I)
_cod_data_source_file jo702420q-File001_5.cif
_cod_data_source_block 24
_cod_depositor_comments
;
The following automatic conversions were performed:
'_symmetry_cell_setting' value 'Monoclinic' changed to 'monoclinic'
according to '/home/saulius/struct/CIF-dictionaries/cif_core.dic'
dictionary named 'cif_core.dic' version 2.4.1 from 2010-06-29.

Automatic conversion script
Id: cif_fix_enum 1527 2010-12-29 10:47:43Z saulius 

The following automatic conversions were performed:

'_chemical_melting_point' value '403.6(1.4)' was changed to
'403.6(14)' - precision was estimated.

Automatic conversion script
Id: cif_fix_values 1646 2011-03-28 12:23:43Z adriana 
;
_cod_original_sg_symbol_H-M 'P 21/n '
_cod_database_code 4023332

loop_
_symmetry_equiv_pos_as_xyz
'x, y, z'
'-x+1/2, y+1/2, -z+1/2'
'-x, -y, -z'
'x-1/2, -y-1/2, z-1/2'

loop_
_atom_site_label
_atom_site_type_symbol
_atom_site_fract_x
_atom_site_fract_y
_atom_site_fract_z
_atom_site_U_iso_or_equiv
_atom_site_adp_type
_atom_site_occupancy
_atom_site_symmetry_multiplicity
_atom_site_calc_flag
_atom_site_refinement_flags
_atom_site_disorder_assembly
_atom_site_disorder_group
O1 O 1.1419(2) 0.74977(4) 0.67911(6) 0.0239(2) Uani 1 1 d . . .
O2 O -0.1004(2) 0.52341(4) 0.25215(6) 0.0271(2) Uani 1 1 d . . .
N1 N 0.6544(3) 0.63719(5) 0.57563(7) 0.0206(2) Uani 1 1 d . . .
N2 N 0.8395(3) 0.66695(5) 0.63492(7) 0.0212(2) Uani 1 1 d . . .
C3 C 0.9511(3) 0.72225(5) 0.61877(8) 0.0187(2) Uani 1 1 d . . .
C4 C 0.8879(3) 0.75411(5) 0.54156(8) 0.0179(2) Uani 1 1 d . . .
C5 C 0.7000(3) 0.72296(5) 0.48257(8) 0.0178(2) Uani 1 1 d . . .
H5 H 0.650(3) 0.7421(6) 0.4286(9) 0.017(3) Uiso 1 1 d . . .
C6 C 0.5857(3) 0.66375(5) 0.50072(8) 0.0175(2) Uani 1 1 d . . .
C7 C 1.2224(4) 0.71454(6) 0.75432(9) 0.0238(3) Uani 1 1 d . . .
H71 H 1.332(4) 0.6773(7) 0.7376(10) 0.026(4) Uiso 1 1 d . . .
H72 H 1.366(4) 0.7413(7) 0.7890(10) 0.029(4) Uiso 1 1 d . . .
H73 H 1.019(4) 0.7059(7) 0.7879(10) 0.026(4) Uiso 1 1 d . . .
C8 C -0.1751(4) 0.46100(6) 0.26907(10) 0.0284(3) Uani 1 1 d . . .
H81 H -0.333(4) 0.4570(7) 0.3176(11) 0.033(4) Uiso 1 1 d . . .
H82 H -0.277(4) 0.4457(7) 0.2160(11) 0.032(4) Uiso 1 1 d . . .
H83 H 0.030(4) 0.4381(8) 0.2823(11) 0.035(4) Uiso 1 1 d . . .
N11 N 1.0811(3) 0.82481(5) 0.43759(7) 0.0210(2) Uani 1 1 d . . .
C12 C 1.0194(3) 0.81567(5) 0.52125(8) 0.0184(2) Uani 1 1 d . . .
C13 C 1.0684(3) 0.86098(6) 0.58250(9) 0.0243(3) Uani 1 1 d . . .
H13 H 1.018(4) 0.8532(7) 0.6426(11) 0.029(4) Uiso 1 1 d . . .
C14 C 1.1833(4) 0.91752(6) 0.55659(10) 0.0293(3) Uani 1 1 d . . .
H14 H 1.217(4) 0.9478(7) 0.5975(10) 0.030(4) Uiso 1 1 d . . .
C15 C 1.2469(4) 0.92709(6) 0.47102(10) 0.0277(3) Uani 1 1 d . . .
H15 H 1.329(4) 0.9646(8) 0.4511(11) 0.038(5) Uiso 1 1 d . . .
C16 C 1.1940(3) 0.87955(6) 0.41455(9) 0.0239(3) Uani 1 1 d . . .
H16 H 1.233(4) 0.8853(7) 0.3536(11) 0.027(4) Uiso 1 1 d . . .
C21 C 0.3922(3) 0.62755(5) 0.43757(8) 0.0178(2) Uani 1 1 d . . .
C22 C 0.3181(3) 0.56675(6) 0.45388(9) 0.0214(3) Uani 1 1 d . . .
H22 H 0.383(4) 0.5501(7) 0.5082(10) 0.028(4) Uiso 1 1 d . . .
C23 C 0.1532(3) 0.53050(6) 0.39432(9) 0.0227(3) Uani 1 1 d . . .
H23 H 0.115(4) 0.4892(7) 0.4085(10) 0.030(4) Uiso 1 1 d . . .
C24 C 0.0560(3) 0.55529(6) 0.31621(8) 0.0204(3) Uani 1 1 d . . .
C25 C 0.1190(3) 0.61650(6) 0.29946(9) 0.0239(3) Uani 1 1 d . . .
H25 H 0.046(4) 0.6333(8) 0.2466(11) 0.035(4) Uiso 1 1 d . . .
C26 C 0.2854(3) 0.65177(6) 0.35912(9) 0.0225(3) Uani 1 1 d . . .
H26 H 0.326(4) 0.6938(8) 0.3454(10) 0.034(4) Uiso 1 1 d . . .

loop_
_atom_site_aniso_label
_atom_site_aniso_U_11
_atom_site_aniso_U_22
_atom_site_aniso_U_33
_atom_site_aniso_U_23
_atom_site_aniso_U_13
_atom_site_aniso_U_12
O1 0.0315(5) 0.0232(4) 0.0167(5) 0.0025(3) -0.0062(4) -0.0018(4)
O2 0.0351(5) 0.0231(5) 0.0229(5) 0.0010(4) -0.0070(4) -0.0060(4)
N1 0.0235(5) 0.0198(5) 0.0183(5) 0.0018(4) -0.0004(4) 0.0005(4)
N2 0.0252(5) 0.0208(5) 0.0176(5) 0.0011(4) -0.0005(4) 0.0013(4)
C3 0.0209(6) 0.0196(5) 0.0155(6) -0.0003(5) 0.0001(5) 0.0026(4)
C4 0.0197(6) 0.0158(5) 0.0183(6) 0.0005(4) 0.0016(5) 0.0030(4)
C5 0.0204(6) 0.0176(5) 0.0155(6) 0.0028(4) 0.0005(5) 0.0029(4)
C6 0.0176(5) 0.0172(5) 0.0178(6) 0.0010(4) 0.0022(5) 0.0034(4)
C7 0.0292(7) 0.0262(7) 0.0158(6) 0.0029(5) -0.0031(5) 0.0012(5)
C8 0.0349(7) 0.0220(6) 0.0281(8) -0.0031(6) -0.0034(6) -0.0047(6)
N11 0.0254(5) 0.0182(5) 0.0193(5) 0.0020(4) -0.0018(4) 0.0000(4)
C12 0.0188(5) 0.0171(5) 0.0193(6) 0.0015(5) -0.0017(5) 0.0010(4)
C13 0.0309(7) 0.0228(6) 0.0191(7) -0.0017(5) -0.0017(5) 0.0010(5)
C14 0.0375(8) 0.0208(6) 0.0293(8) -0.0047(6) -0.0069(6) -0.0032(5)
C15 0.0321(7) 0.0194(6) 0.0315(8) 0.0033(5) -0.0053(6) -0.0055(5)
C16 0.0271(7) 0.0224(6) 0.0222(7) 0.0039(5) -0.0017(5) -0.0009(5)
C21 0.0173(5) 0.0168(5) 0.0192(6) -0.0001(5) 0.0014(5) 0.0017(4)
C22 0.0263(6) 0.0193(6) 0.0186(6) 0.0031(5) 0.0002(5) 0.0003(5)
C23 0.0274(6) 0.0172(6) 0.0235(7) 0.0022(5) -0.0007(5) -0.0011(5)
C24 0.0200(6) 0.0217(6) 0.0197(6) -0.0013(5) 0.0001(5) -0.0005(5)
C25 0.0271(6) 0.0244(6) 0.0202(7) 0.0057(5) -0.0042(5) -0.0024(5)
C26 0.0253(6) 0.0181(6) 0.0241(7) 0.0063(5) -0.0015(5) -0.0022(5)

loop_
_atom_type_symbol
_atom_type_description
_atom_type_scat_dispersion_real
_atom_type_scat_dispersion_imag
_atom_type_scat_source
C C 0.0033 0.0016 'International Tables Vol C Tables 4.2.6.8 and 6.1.1.4'
H H 0.0000 0.0000 'International Tables Vol C Tables 4.2.6.8 and 6.1.1.4'
N N 0.0061 0.0033 'International Tables Vol C Tables 4.2.6.8 and 6.1.1.4'
O O 0.0106 0.0060 'International Tables Vol C Tables 4.2.6.8 and 6.1.1.4'

loop_
_exptl_crystal_face_index_h
_exptl_crystal_face_index_k
_exptl_crystal_face_index_l
_exptl_crystal_face_perp_dist
0.00 1.00 1.00 0.0450
0.00 -1.00 -1.00 0.0450
0.00 1.00 -1.00 0.0550
0.00 -1.00 1.00 0.0550
0.00 1.00 0.00 0.0550
0.00 -1.00 0.00 0.0550
1.00 1.00 -1.00 0.2500
-1.00 -1.00 1.00 0.2500

loop_
_geom_angle_atom_site_label_1
_geom_angle_atom_site_label_2
_geom_angle_atom_site_label_3
_geom_angle
_geom_angle_site_symmetry_1
_geom_angle_site_symmetry_3
_geom_angle_publ_flag
C3 O1 C7 116.71(10) . . ?
C24 O2 C8 116.87(10) . . ?
C6 N1 N2 119.82(10) . . ?
C3 N2 N1 120.06(10) . . ?
N2 C3 O1 118.07(11) . . ?
N2 C3 C4 123.99(11) . . ?
O1 C3 C4 117.93(11) . . ?
C5 C4 C3 114.79(11) . . ?
C5 C4 C12 120.44(11) . . ?
C3 C4 C12 124.73(11) . . ?
C4 C5 C6 120.36(11) . . ?
C4 C5 H5 118.7(8) . . ?
C6 C5 H5 120.9(8) . . ?
N1 C6 C5 120.98(11) . . ?
N1 C6 C21 116.86(10) . . ?
C5 C6 C21 122.15(11) . . ?
O1 C7 H71 109.5(9) . . ?
O1 C7 H72 104.8(9) . . ?
H71 C7 H72 112.6(13) . . ?
O1 C7 H73 110.5(9) . . ?
H71 C7 H73 111.4(13) . . ?
H72 C7 H73 107.9(13) . . ?
O2 C8 H81 111.3(9) . . ?
O2 C8 H82 105.0(10) . . ?
H81 C8 H82 110.3(14) . . ?
O2 C8 H83 110.4(10) . . ?
H81 C8 H83 109.7(14) . . ?
H82 C8 H83 110.2(14) . . ?
C16 N11 C12 117.57(11) . . ?
N11 C12 C13 122.21(11) . . ?
N11 C12 C4 114.38(11) . . ?
C13 C12 C4 123.39(11) . . ?
C14 C13 C12 118.94(13) . . ?
C14 C13 H13 120.6(9) . . ?
C12 C13 H13 120.4(9) . . ?
C15 C14 C13 119.06(13) . . ?
C15 C14 H14 121.9(10) . . ?
C13 C14 H14 119.0(10) . . ?
C14 C15 C16 118.30(13) . . ?
C14 C15 H15 121.6(11) . . ?
C16 C15 H15 120.1(11) . . ?
N11 C16 C15 123.92(13) . . ?
N11 C16 H16 116.0(9) . . ?
C15 C16 H16 120.0(9) . . ?
C22 C21 C26 117.39(11) . . ?
C22 C21 C6 120.35(11) . . ?
C26 C21 C6 122.23(11) . . ?
C23 C22 C21 121.98(12) . . ?
C23 C22 H22 119.8(9) . . ?
C21 C22 H22 118.2(9) . . ?
C24 C23 C22 119.49(12) . . ?
C24 C23 H23 122.4(10) . . ?
C22 C23 H23 118.1(10) . . ?
O2 C24 C23 124.38(11) . . ?
O2 C24 C25 116.09(11) . . ?
C23 C24 C25 119.53(12) . . ?
C26 C25 C24 120.21(12) . . ?
C26 C25 H25 120.9(10) . . ?
C24 C25 H25 118.9(10) . . ?
C25 C26 C21 121.36(11) . . ?
C25 C26 H26 118.1(10) . . ?
C21 C26 H26 120.5(10) . . ?

loop_
_geom_bond_atom_site_label_1
_geom_bond_atom_site_label_2
_geom_bond_distance
_geom_bond_site_symmetry_2
_geom_bond_publ_flag
O1 C3 1.3531(15) . ?
O1 C7 1.4409(15) . ?
O2 C24 1.3697(15) . ?
O2 C8 1.4290(16) . ?
N1 C6 1.3338(16) . ?
N1 N2 1.3520(15) . ?
N2 C3 1.3211(16) . ?
C3 C4 1.4152(17) . ?
C4 C5 1.3699(17) . ?
C4 C12 1.4885(16) . ?
C5 C6 1.4102(16) . ?
C5 H5 0.962(14) . ?
C6 C21 1.4827(17) . ?
C7 H71 0.968(16) . ?
C7 H72 0.984(17) . ?
C7 H73 0.999(17) . ?
C8 H81 1.000(17) . ?
C8 H82 0.981(17) . ?
C8 H83 0.989(18) . ?
N11 C16 1.3370(16) . ?
N11 C12 1.3490(16) . ?
C12 C13 1.3931(18) . ?
C13 C14 1.3879(19) . ?
C13 H13 0.979(17) . ?
C14 C15 1.381(2) . ?
C14 H14 0.932(16) . ?
C15 C16 1.3819(19) . ?
C15 H15 0.943(18) . ?
C16 H16 0.975(16) . ?
C21 C22 1.3926(16) . ?
C21 C26 1.3996(18) . ?
C22 C23 1.3889(18) . ?
C22 H22 0.958(16) . ?
C23 C24 1.3887(18) . ?
C23 H23 0.946(16) . ?
C24 C25 1.3936(18) . ?
C25 C26 1.3806(19) . ?
C25 H25 0.949(17) . ?
C26 H26 0.962(17) . ?

loop_
_geom_torsion_atom_site_label_1
_geom_torsion_atom_site_label_2
_geom_torsion_atom_site_label_3
_geom_torsion_atom_site_label_4
_geom_torsion
_geom_torsion_site_symmetry_1
_geom_torsion_site_symmetry_2
_geom_torsion_site_symmetry_3
_geom_torsion_site_symmetry_4
_geom_torsion_publ_flag
C7 O1 C3 N2 3.46(16) . . . . ?
O1 C3 N2 N1 -178.47(11) . . . . ?
C3 N2 N1 C6 0.20(17) . . . . ?
N2 N1 C6 C21 177.77(10) . . . . ?
N1 C6 C21 C22 -6.31(17) . . . . ?
C6 C21 C22 C23 -176.42(12) . . . . ?
C21 C22 C23 C24 -0.5(2) . . . . ?
C22 C23 C24 O2 178.32(12) . . . . ?
C23 C24 O2 C8 1.96(19) . . . . ?
N11 C12 C4 C5 -30.14(16) . . . . ?
C12 C4 C5 C6 177.69(11) . . . . ?
C4 C5 C6 C21 -177.72(11) . . . . ?
C5 C6 C21 C26 -5.90(18) . . . . ?
O1 C3 C4 C12 0.74(18) . . . . ?
C3 C4 C12 C13 -34.04(19) . . . . ?

loop_
_cod_related_entry_id
_cod_related_entry_database
_cod_related_entry_code
1 ChemSpider 30658654
